data_4070221
loop_
_publ_author_name
'Huynh, Han Vinh'
'Han, Yuan'
'Jothibasu, Ramasamy'
'Yang, Jie An'

_publ_section_title
;
 13C NMR Spectroscopic Determination of Ligand Donor Strengths Using
 N-Heterocyclic Carbene Complexes of Palladium(II)
;
_journal_issue 18
_journal_name_full Organometallics
_journal_page_first 5395
_journal_paper_doi 10.1021/om900667d
_journal_volume 28
_journal_year 2009
_chemical_formula_sum 'C17 H24 Br2 N4 Pd'
_chemical_formula_weight 550.62
_chemical_name_systematic
; 
 ? 
;
_space_group_IT_number 45
_symmetry_cell_setting orthorhombic
_symmetry_space_group_name_Hall 'I 2 -2c'
_symmetry_space_group_name_H-M 'I b a 2'
_atom_sites_solution_hydrogens geom
_atom_sites_solution_primary direct
_atom_sites_solution_secondary difmap
_audit_creation_method SHELXL-97
_cell_angle_alpha 90.00
_cell_angle_beta 90.00
_cell_angle_gamma 90.00
_cell_formula_units_Z 8
_cell_length_a 16.9297(8)
_cell_length_b 24.8457(12)
_cell_length_c 9.6732(4)
_cell_measurement_reflns_used 5972
_cell_measurement_temperature 223(2)
_cell_measurement_theta_max 27.36
_cell_measurement_theta_min 2.56
_cell_volume 4068.8(3)
_computing_cell_refinement 'Bruker SMART'
_computing_data_collection 'Bruker SMART'
_computing_data_reduction 'Bruker SAINT'
_computing_molecular_graphics 'Bruker SHELXTL'
_computing_publication_material 'Bruker SHELXTL'
_computing_structure_refinement 'SHELXL-97 (Sheldrick, 1997)'
_computing_structure_solution 'SHELXS-97 (Sheldrick, 1990)'
_diffrn_ambient_temperature 223(2)
_diffrn_measured_fraction_theta_full 1.000
_diffrn_measured_fraction_theta_max 1.000
_diffrn_measurement_device_type 'CCD area detector'
_diffrn_measurement_method 'phi and omega scans'
_diffrn_radiation_monochromator graphite
_diffrn_radiation_source 'fine-focus sealed tube'
_diffrn_radiation_type MoK\a
_diffrn_radiation_wavelength 0.71073
_diffrn_reflns_av_R_equivalents 0.0262
_diffrn_reflns_av_sigmaI/netI 0.0428
_diffrn_reflns_limit_h_max 14
_diffrn_reflns_limit_h_min -21
_diffrn_reflns_limit_k_max 32
_diffrn_reflns_limit_k_min -31
_diffrn_reflns_limit_l_max 12
_diffrn_reflns_limit_l_min -12
_diffrn_reflns_number 14115
_diffrn_reflns_theta_full 27.49
_diffrn_reflns_theta_max 27.49
_diffrn_reflns_theta_min 1.46
_exptl_absorpt_coefficient_mu 4.846
_exptl_absorpt_correction_T_max 0.6429
_exptl_absorpt_correction_T_min 0.2743
_exptl_absorpt_correction_type multi-scan
_exptl_absorpt_process_details 'Sadabs, (Sheldrick 2001)'
_exptl_crystal_colour Orange
_exptl_crystal_density_diffrn 1.798
_exptl_crystal_density_meas ?
_exptl_crystal_density_method 'not measured'
_exptl_crystal_description Block
_exptl_crystal_F_000 2160
_exptl_crystal_size_max 0.36
_exptl_crystal_size_mid 0.20
_exptl_crystal_size_min 0.10
_refine_diff_density_max 0.450
_refine_diff_density_min -0.493
_refine_diff_density_rms 0.089
_refine_ls_abs_structure_details 'Flack H D (1983), Acta Cryst. A39, 876-881'
_refine_ls_abs_structure_Flack 0.022(7)
_refine_ls_extinction_method none
_refine_ls_goodness_of_fit_ref 1.055
_refine_ls_hydrogen_treatment constr
_refine_ls_matrix_type full
_refine_ls_number_parameters 222
_refine_ls_number_reflns 4594
_refine_ls_number_restraints 1
_refine_ls_restrained_S_all 1.055
_refine_ls_R_factor_all 0.0320
_refine_ls_R_factor_gt 0.0270
_refine_ls_shift/su_max 0.001
_refine_ls_shift/su_mean 0.000
_refine_ls_structure_factor_coef Fsqd
_refine_ls_weighting_details 'calc w=1/[\s^2^(Fo^2^)+(0.0228P)^2^+0.8800P] where P=(Fo^2^+2Fc^2^)/3'
_refine_ls_weighting_scheme calc
_refine_ls_wR_factor_gt 0.0616
_refine_ls_wR_factor_ref 0.0632
_reflns_number_gt 4160
_reflns_number_total 4594
_reflns_threshold_expression >2sigma(I)
_cod_data_source_file om900667d_si_003.cif
_cod_data_source_block 7516a
_cod_depositor_comments
;
The following automatic conversions were performed:

'_symmetry_cell_setting' value 'Orthorhombic' changed to
'orthorhombic' according to
/home/saulius/struct/CIF-dictionaries/cif_core.dic dictionary named
'cif_core.dic' version 2.4.2 from 2011-04-26.

Automatic conversion script
Id: cif_fix_values 1715 2011-07-08 13:25:40Z adriana 

The following automatic conversions were performed:

'_exptl_crystal_density_meas' value 'not measured' was changed to '?'
- the value is perceived as not measured.

Automatic conversion script
Id: cif_fix_values 3008 2015-01-20 13:52:24Z robertas 
;
_cod_original_sg_symbol_H-M Iba2
_cod_database_code 4070221

loop_
_symmetry_equiv_pos_as_xyz
'x, y, z'
'-x, -y, z'
'x+1/2, -y+1/2, z'
'-x+1/2, y+1/2, z'
'x+1/2, y+1/2, z+1/2'
'-x+1/2, -y+1/2, z+1/2'
'x+1, -y+1, z+1/2'
'-x+1, y+1, z+1/2'

loop_
_atom_site_label
_atom_site_type_symbol
_atom_site_fract_x
_atom_site_fract_y
_atom_site_fract_z
_atom_site_U_iso_or_equiv
_atom_site_adp_type
_atom_site_occupancy
_atom_site_symmetry_multiplicity
_atom_site_calc_flag
_atom_site_refinement_flags
Pd1 Pd 0.243412(13) 0.568863(8) 0.40481(5) 0.03080(7) Uani 1 1 d .
Br1 Br 0.15606(2) 0.627398(15) 0.53808(5) 0.05224(12) Uani 1 1 d .
Br2 Br 0.33159(3) 0.52308(2) 0.24898(7) 0.0860(2) Uani 1 1 d .
N1 N 0.37537(16) 0.63993(10) 0.4720(3) 0.0301(6) Uani 1 1 d .
N2 N 0.31024(16) 0.67123(11) 0.2960(3) 0.0299(6) Uani 1 1 d .
N3 N 0.17367(17) 0.50012(13) 0.4404(4) 0.0454(8) Uani 1 1 d .
N4 N 0.1003(2) 0.44303(15) 0.5556(5) 0.0630(11) Uani 1 1 d .
C1 C 0.31402(18) 0.63056(11) 0.3866(3) 0.0268(6) Uani 1 1 d .
C2 C 0.41158(19) 0.68818(12) 0.4358(3) 0.0298(7) Uani 1 1 d .
C3 C 0.4755(2) 0.71551(14) 0.4918(4) 0.0392(8) Uani 1 1 d .
H3 H 0.5035 0.7019 0.5681 0.047 Uiso 1 1 calc R
C4 C 0.4958(2) 0.76331(14) 0.4305(5) 0.0493(10) Uani 1 1 d .
H4 H 0.5392 0.7827 0.4650 0.059 Uiso 1 1 calc R
C5 C 0.4540(2) 0.78395(14) 0.3187(4) 0.0484(10) Uani 1 1 d .
H5 H 0.4699 0.8169 0.2798 0.058 Uiso 1 1 calc R
C6 C 0.3905(2) 0.75759(14) 0.2641(4) 0.0394(8) Uani 1 1 d .
H6 H 0.3619 0.7718 0.1892 0.047 Uiso 1 1 calc R
C7 C 0.36985(19) 0.70832(12) 0.3246(3) 0.0304(7) Uani 1 1 d .
C8 C 0.2521(2) 0.67404(16) 0.1820(4) 0.0410(9) Uani 1 1 d .
H8 H 0.2187 0.6414 0.1890 0.049 Uiso 1 1 calc R
C9 C 0.1977(3) 0.7219(2) 0.1974(6) 0.0712(14) Uani 1 1 d .
H9A H 0.1765 0.7227 0.2906 0.107 Uiso 1 1 calc R
H9B H 0.1546 0.7189 0.1317 0.107 Uiso 1 1 calc R
H9C H 0.2269 0.7547 0.1798 0.107 Uiso 1 1 calc R
C10 C 0.2941(3) 0.6713(2) 0.0432(5) 0.0691(13) Uani 1 1 d .
H10A H 0.3275 0.7027 0.0322 0.104 Uiso 1 1 calc R
H10B H 0.2553 0.6703 -0.0305 0.104 Uiso 1 1 calc R
H10C H 0.3264 0.6391 0.0395 0.104 Uiso 1 1 calc R
C11 C 0.3982(2) 0.60309(14) 0.5867(4) 0.0389(8) Uani 1 1 d .
H11 H 0.3615 0.5721 0.5829 0.047 Uiso 1 1 calc R
C12 C 0.4807(3) 0.58073(18) 0.5647(6) 0.0737(16) Uani 1 1 d .
H12A H 0.4807 0.5569 0.4853 0.111 Uiso 1 1 calc R
H12B H 0.4970 0.5609 0.6462 0.111 Uiso 1 1 calc R
H12C H 0.5172 0.6102 0.5486 0.111 Uiso 1 1 calc R
C13 C 0.3857(3) 0.62963(19) 0.7236(4) 0.0643(13) Uani 1 1 d .
H13A H 0.4188 0.6614 0.7300 0.096 Uiso 1 1 calc R
H13B H 0.3995 0.6047 0.7970 0.096 Uiso 1 1 calc R
H13C H 0.3307 0.6400 0.7328 0.096 Uiso 1 1 calc R
C14 C 0.1286(2) 0.49342(17) 0.5492(5) 0.0555(11) Uani 1 1 d .
H14 H 0.1176 0.5204 0.6144 0.067 Uiso 1 1 calc R
C15 C 0.1756(3) 0.45143(17) 0.3760(6) 0.0643(13) Uani 1 1 d .
H15 H 0.2040 0.4434 0.2951 0.077 Uiso 1 1 calc R
C16 C 0.1302(3) 0.41671(19) 0.4465(7) 0.083(2) Uani 1 1 d .
H16 H 0.1210 0.3805 0.4236 0.099 Uiso 1 1 calc R
C17 C 0.0516(3) 0.4217(2) 0.6695(8) 0.102(2) Uani 1 1 d .
H17A H 0.0828 0.3969 0.7243 0.153 Uiso 1 1 calc R
H17B H 0.0062 0.4031 0.6316 0.153 Uiso 1 1 calc R
H17C H 0.0339 0.4512 0.7274 0.153 Uiso 1 1 calc R

loop_
_atom_site_aniso_label
_atom_site_aniso_U_11
_atom_site_aniso_U_22
_atom_site_aniso_U_33
_atom_site_aniso_U_23
_atom_site_aniso_U_13
_atom_site_aniso_U_12
Pd1 0.02986(11) 0.02367(10) 0.03887(12) -0.00582(13) 0.00372(14) -0.00408(8)
Br1 0.0529(2) 0.03505(18) 0.0688(3) -0.00304(19) 0.0259(2) 0.00482(16)
Br2 0.0780(4) 0.0618(3) 0.1182(5) -0.0477(3) 0.0489(3) -0.0101(2)
N1 0.0302(14) 0.0264(13) 0.0338(14) 0.0057(11) -0.0028(12) -0.0038(11)
N2 0.0310(14) 0.0295(14) 0.0293(14) 0.0040(11) 0.0000(12) -0.0012(11)
N3 0.0403(15) 0.0306(15) 0.065(2) -0.0030(14) -0.0042(15) -0.0078(12)
N4 0.048(2) 0.049(2) 0.091(3) 0.022(2) -0.021(2) -0.0231(17)
C1 0.0278(14) 0.0285(14) 0.0241(16) -0.0030(13) 0.0027(13) -0.0001(11)
C2 0.0316(15) 0.0252(15) 0.032(2) -0.0018(11) 0.0026(13) -0.0014(12)
C3 0.0342(18) 0.0385(18) 0.045(2) -0.0042(15) -0.0015(16) -0.0076(14)
C4 0.045(2) 0.0386(19) 0.065(3) -0.0077(18) 0.0046(19) -0.0155(16)
C5 0.058(3) 0.0247(18) 0.063(3) 0.0065(17) 0.019(2) -0.0109(16)
C6 0.046(2) 0.0310(17) 0.0418(19) 0.0096(15) 0.0060(16) 0.0006(15)
C7 0.0298(17) 0.0279(16) 0.0334(17) 0.0002(13) 0.0047(14) -0.0003(13)
C8 0.035(2) 0.051(2) 0.0364(19) 0.0068(16) -0.0071(15) -0.0042(15)
C9 0.046(3) 0.086(4) 0.081(3) 0.019(3) -0.012(3) 0.020(2)
C10 0.062(3) 0.110(4) 0.035(2) 0.000(2) -0.003(2) -0.012(3)
C11 0.045(2) 0.0313(18) 0.0401(19) 0.0146(15) -0.0075(16) -0.0013(15)
C12 0.055(3) 0.059(3) 0.107(5) 0.034(3) -0.005(3) 0.011(2)
C13 0.094(4) 0.065(3) 0.034(2) 0.009(2) -0.009(2) -0.003(3)
C14 0.052(2) 0.040(2) 0.075(3) 0.010(2) 0.004(2) -0.0156(18)
C15 0.068(3) 0.039(2) 0.087(4) -0.015(2) -0.012(3) -0.0079(19)
C16 0.078(3) 0.030(2) 0.141(6) 0.008(3) -0.044(4) -0.020(2)
C17 0.055(3) 0.097(4) 0.153(6) 0.075(4) -0.022(4) -0.038(3)

loop_
_atom_type_symbol
_atom_type_description
_atom_type_scat_dispersion_real
_atom_type_scat_dispersion_imag
_atom_type_scat_source
C C 0.0033 0.0016 'International Tables Vol C Tables 4.2.6.8 and 6.1.1.4'
H H 0.0000 0.0000 'International Tables Vol C Tables 4.2.6.8 and 6.1.1.4'
N N 0.0061 0.0033 'International Tables Vol C Tables 4.2.6.8 and 6.1.1.4'
Br Br -0.2901 2.4595 'International Tables Vol C Tables 4.2.6.8 and 6.1.1.4'
Pd Pd -0.9988 1.0072 'International Tables Vol C Tables 4.2.6.8 and 6.1.1.4'

loop_
_geom_angle_atom_site_label_1
_geom_angle_atom_site_label_2
_geom_angle_atom_site_label_3
_geom_angle
C1 Pd1 N3 174.65(13)
C1 Pd1 Br2 86.26(9)
N3 Pd1 Br2 93.84(9)
C1 Pd1 Br1 87.18(9)
N3 Pd1 Br1 93.27(9)
Br2 Pd1 Br1 170.93(2)
C1 N1 C2 109.5(2)
C1 N1 C11 123.4(3)
C2 N1 C11 127.1(3)
C1 N2 C7 109.5(3)
C1 N2 C8 123.7(3)
C7 N2 C8 126.7(3)
C14 N3 C15 105.6(4)
C14 N3 Pd1 124.1(3)
C15 N3 Pd1 129.3(3)
C16 N4 C14 106.5(4)
C16 N4 C17 128.6(5)
C14 N4 C17 124.7(5)
N2 C1 N1 107.9(2)
N2 C1 Pd1 128.5(2)
N1 C1 Pd1 123.5(2)
C7 C2 C3 121.7(3)
C7 C2 N1 106.4(3)
C3 C2 N1 131.9(3)
C4 C3 C2 116.8(4)
C3 C4 C5 121.9(3)
C6 C5 C4 121.7(3)
C5 C6 C7 117.0(4)
C2 C7 N2 106.6(3)
C2 C7 C6 121.0(3)
N2 C7 C6 132.5(3)
N2 C8 C9 111.7(3)
N2 C8 C10 110.1(3)
C9 C8 C10 114.0(4)
N1 C11 C13 110.6(3)
N1 C11 C12 111.0(3)
C13 C11 C12 114.5(4)
N3 C14 N4 111.3(5)
C16 C15 N3 109.0(5)
N4 C16 C15 107.6(4)

loop_
_geom_bond_atom_site_label_1
_geom_bond_atom_site_label_2
_geom_bond_distance
Pd1 C1 1.952(3)
Pd1 N3 2.105(3)
Pd1 Br2 2.4072(5)
Pd1 Br1 2.4422(5)
N1 C1 1.347(4)
N1 C2 1.391(4)
N1 C11 1.489(4)
N2 C1 1.339(4)
N2 C7 1.395(4)
N2 C8 1.480(5)
N3 C14 1.310(6)
N3 C15 1.361(6)
N4 C16 1.341(8)
N4 C14 1.342(5)
N4 C17 1.474(7)
C2 C7 1.381(5)
C2 C3 1.388(4)
C3 C4 1.371(5)
C4 C5 1.390(6)
C5 C6 1.365(6)
C6 C7 1.402(4)
C8 C9 1.511(6)
C8 C10 1.522(6)
C11 C13 1.495(6)
C11 C12 1.519(6)
C15 C16 1.342(8)
